data_1544323
loop_
_publ_author_name
'Feng, Wei-Xu'
'van der Lee, Arie'
'Legrand, Yves-Marie'
'Petit, Eddy'
'Dumitrescu, Dan'
'Su, Cheng-Yong'
'Barboiu, Mihail'

_publ_section_title
;
 Adaptive Encapsulation of \w-Amino Acids and Their Guanidinium-Amide
 Congeners.
;
_journal_issue 21
_journal_name_full 'Organic letters'
_journal_page_first 5556
_journal_page_last 5559
_journal_paper_doi 10.1021/acs.orglett.6b02802
_journal_volume 18
_journal_year 2016
_chemical_formula_sum 'C30 H48 N10 O16 S4'
_chemical_formula_weight 933.02
_space_group_crystal_system triclinic
_space_group_IT_number 2
_space_group_name_Hall '-P 1'
_space_group_name_H-M_alt 'P -1'
_symmetry_space_group_name_Hall '-P 1'
_symmetry_space_group_name_H-M 'P -1'
_atom_sites_solution_hydrogens mixed
_audit_creation_method SHELXL-2014/6
_cell_angle_alpha 96.042(5)
_cell_angle_beta 101.703(6)
_cell_angle_gamma 91.370(6)
_cell_formula_units_Z 1
_cell_length_a 7.6006(7)
_cell_length_b 10.2393(7)
_cell_length_c 12.7741(8)
_cell_measurement_reflns_used 5936
_cell_measurement_temperature 175(2)
_cell_measurement_theta_max 28.24
_cell_measurement_theta_min 2.14
_cell_volume 967.02(13)
_computing_structure_refinement 'SHELXL-2014/6 (Sheldrick, 2014)'
_diffrn_ambient_temperature 175(2)
_diffrn_measured_fraction_theta_full 0.960
_diffrn_measured_fraction_theta_max 0.991
_diffrn_measurement_device_type 'Agilent Technologies Gemini-S four-circle diffractometer'
_diffrn_measurement_method '\f and \w scans'
_diffrn_radiation_monochromator graphite
_diffrn_radiation_source 'fine-focus sealed tube'
_diffrn_radiation_type MoK\a
_diffrn_radiation_wavelength 0.71073
_diffrn_reflns_av_R_equivalents 0.0339
_diffrn_reflns_av_unetI/netI 0.0526
_diffrn_reflns_Laue_measured_fraction_full 0.960
_diffrn_reflns_Laue_measured_fraction_max 0.991
_diffrn_reflns_limit_h_max 8
_diffrn_reflns_limit_h_min -8
_diffrn_reflns_limit_k_max 12
_diffrn_reflns_limit_k_min -11
_diffrn_reflns_limit_l_max 12
_diffrn_reflns_limit_l_min -15
_diffrn_reflns_number 5936
_diffrn_reflns_point_group_measured_fraction_full 0.960
_diffrn_reflns_point_group_measured_fraction_max 0.991
_diffrn_reflns_theta_full 25.242
_diffrn_reflns_theta_max 25.000
_diffrn_reflns_theta_min 1.638
_exptl_absorpt_coefficient_mu 0.333
_exptl_absorpt_correction_T_max 1.00000
_exptl_absorpt_correction_T_min 0.92184
_exptl_absorpt_correction_type multi-scan
_exptl_absorpt_process_details
;
Correction based on redundant symmetry equivalent reflections
;
_exptl_crystal_colour yellow
_exptl_crystal_density_diffrn 1.602
_exptl_crystal_description rod
_exptl_crystal_F_000 490
_exptl_crystal_size_max 0.44
_exptl_crystal_size_mid 0.26
_exptl_crystal_size_min 0.21
_refine_diff_density_max 0.408
_refine_diff_density_min -0.397
_refine_diff_density_rms 0.068
_refine_ls_extinction_method none
_refine_ls_goodness_of_fit_ref 1.050
_refine_ls_hydrogen_treatment constr
_refine_ls_matrix_type full
_refine_ls_number_parameters 271
_refine_ls_number_reflns 3363
_refine_ls_number_restraints 3
_refine_ls_restrained_S_all 1.057
_refine_ls_R_factor_all 0.0526
_refine_ls_R_factor_gt 0.0433
_refine_ls_shift/su_max 0.000
_refine_ls_shift/su_mean 0.000
_refine_ls_structure_factor_coef Fsqd
_refine_ls_weighting_details 'w=1/[\s^2^(Fo^2^)+(0.0385P)^2^+0.8755P] where P=(Fo^2^+2Fc^2^)/3'
_refine_ls_weighting_scheme calc
_refine_ls_wR_factor_gt 0.0994
_refine_ls_wR_factor_ref 0.1055
_reflns_Friedel_coverage 0.000
_reflns_number_gt 2854
_reflns_number_total 3363
_reflns_threshold_expression 'I > 2\s(I)'
_cod_data_source_file ol6b02802_si_006.cif
_cod_data_source_block feng48
_cod_depositor_comments 'Adding full bibliography for 1544319--1544323.cif.'
_cod_database_code 1544323
_shelx_space_group_comment
;
The symmetry employed for this shelxl refinement is uniquely defined
by the following loop, which should always be used as a source of
symmetry information in preference to the above space-group names.
They are only intended as comments.
;
_shelxl_version_number 2014/6

loop_
_space_group_symop_operation_xyz
'x, y, z'
'-x, -y, -z'

loop_
_atom_site_label
_atom_site_type_symbol
_atom_site_fract_x
_atom_site_fract_y
_atom_site_fract_z
_atom_site_U_iso_or_equiv
_atom_site_adp_type
_atom_site_occupancy
_atom_site_site_symmetry_order
_atom_site_calc_flag
_atom_site_refinement_flags_posn
_atom_site_refinement_flags_adp
S001 S 0.75295(9) 0.51867(6) 0.13536(5) 0.01368(17) Uani 1 1 d . .
S002 S 0.93157(9) 0.07575(6) 0.31216(5) 0.01467(18) Uani 1 1 d . .
O6 O 0.6273(2) 0.61320(18) 0.16569(14) 0.0193(4) Uani 1 1 d . .
O1 O 0.8128(3) 0.02455(17) 0.37558(14) 0.0210(4) Uani 1 1 d . .
O2 O 1.1168(3) 0.04203(18) 0.34490(15) 0.0219(5) Uani 1 1 d . .
O4 O 0.6623(3) 0.40819(18) 0.06252(14) 0.0236(5) Uani 1 1 d . .
O5 O 0.8965(3) 0.57960(19) 0.09446(14) 0.0212(4) Uani 1 1 d . .
O7 O 0.2835(3) 0.71174(19) 0.29898(15) 0.0258(5) Uani 1 1 d . .
O3 O 0.8636(3) 0.04516(18) 0.19689(14) 0.0280(5) Uani 1 1 d . .
N1 N 0.7300(3) 0.5013(2) 0.85802(17) 0.0214(5) Uani 1 1 d . .
H1A H 0.7805 0.5202 0.9274 0.032 Uiso 1 1 calc R U
H1B H 0.6276 0.4543 0.8516 0.032 Uiso 1 1 calc R U
H1C H 0.8046 0.4551 0.8249 0.032 Uiso 1 1 calc R U
N3 N 0.4593(3) 0.8465(2) 0.17872(17) 0.0219(6) Uani 1 1 d . .
H3B H 0.5119 0.7798 0.1546 0.026 Uiso 1 1 calc R U
N2 N 0.4803(3) 0.8773(2) 0.28908(17) 0.0186(5) Uani 1 1 d . .
H2B H 0.5450 0.9452 0.3218 0.022 Uiso 1 1 calc R U
N5 N 0.2756(3) 1.0181(2) 0.14264(18) 0.0245(6) Uani 1 1 d . .
H5B H 0.2139 1.0641 0.0970 0.029 Uiso 1 1 calc R U
H5C H 0.2819 1.0384 0.2104 0.029 Uiso 1 1 calc R U
O8 O 0.8858(4) -0.1568(2) 0.03586(17) 0.0553(8) Uani 1 1 d D .
H8D H 0.8896 -0.2373 0.0467 0.066 Uiso 1 1 d DR U
H8C H 0.9021 -0.1058 0.0943 0.066 Uiso 1 1 d DR U
C5 C 0.9105(3) 0.5298(2) 0.35537(19) 0.0107(5) Uani 1 1 d . .
N4 N 0.3542(3) 0.8820(2) 0.00554(18) 0.0266(6) Uani 1 1 d . .
H4B H 0.2936 0.9261 -0.0421 0.032 Uiso 1 1 calc R U
H4C H 0.4111 0.8152 -0.0140 0.032 Uiso 1 1 calc R U
C6 C 0.9734(3) 0.4624(2) 0.44784(18) 0.0107(5) Uani 1 1 d . .
C4 C 0.8535(3) 0.4526(2) 0.25571(19) 0.0122(5) Uani 1 1 d . .
C7 C 0.9088(3) 0.6701(2) 0.36940(19) 0.0135(6) Uani 1 1 d . .
H7A H 0.8720 0.7143 0.3093 0.016 Uiso 1 1 calc R U
C1 C 0.9817(3) 0.3228(2) 0.43817(19) 0.0122(5) Uani 1 1 d . .
C3 C 0.8648(3) 0.3169(2) 0.2466(2) 0.0137(6) Uani 1 1 d . .
H3C H 0.8288 0.2686 0.1794 0.016 Uiso 1 1 calc R U
C8 C 0.9587(3) 0.7407(2) 0.46676(19) 0.0138(6) Uani 1 1 d . .
H8A H 0.9545 0.8318 0.4724 0.017 Uiso 1 1 calc R U
C2 C 0.9284(3) 0.2517(2) 0.33552(19) 0.0120(5) Uani 1 1 d . .
C15 C 0.3599(4) 0.9171(3) 0.1090(2) 0.0170(6) Uani 1 1 d . .
C14 C 0.3959(4) 0.7972(3) 0.3446(2) 0.0181(6) Uani 1 1 d . .
C12 C 0.4869(4) 0.6959(3) 0.5169(2) 0.0181(6) Uani 1 1 d . .
H12A H 0.3760 0.6422 0.5031 0.022 Uiso 1 1 calc R U
H12B H 0.5738 0.6469 0.4846 0.022 Uiso 1 1 calc R U
C11 C 0.5575(4) 0.7223(3) 0.6377(2) 0.0188(6) Uani 1 1 d . .
H11A H 0.6633 0.7815 0.6516 0.023 Uiso 1 1 calc R U
H11B H 0.4668 0.7658 0.6705 0.023 Uiso 1 1 calc R U
C13 C 0.4517(4) 0.8226(3) 0.4644(2) 0.0213(6) Uani 1 1 d . .
H13A H 0.3579 0.8682 0.4927 0.026 Uiso 1 1 calc R U
H13B H 0.5600 0.8794 0.4830 0.026 Uiso 1 1 calc R U
C9 C 0.6921(4) 0.6256(3) 0.8082(2) 0.0207(6) Uani 1 1 d . .
H9A H 0.8036 0.6774 0.8163 0.025 Uiso 1 1 calc R U
H9B H 0.6125 0.6765 0.8452 0.025 Uiso 1 1 calc R U
C10 C 0.6060(4) 0.5978(3) 0.6900(2) 0.0190(6) Uani 1 1 d . .
H10A H 0.4980 0.5421 0.6821 0.023 Uiso 1 1 calc R U
H10B H 0.6883 0.5500 0.6529 0.023 Uiso 1 1 calc R U

loop_
_atom_site_aniso_label
_atom_site_aniso_U_11
_atom_site_aniso_U_22
_atom_site_aniso_U_33
_atom_site_aniso_U_23
_atom_site_aniso_U_13
_atom_site_aniso_U_12
S001 0.0174(4) 0.0138(4) 0.0092(3) 0.0014(2) 0.0010(2) 0.0044(3)
S002 0.0217(4) 0.0092(3) 0.0124(3) -0.0008(2) 0.0027(3) 0.0019(3)
O6 0.0203(11) 0.0214(11) 0.0161(10) 0.0019(7) 0.0025(8) 0.0108(8)
O1 0.0254(11) 0.0135(10) 0.0254(11) 0.0017(8) 0.0093(8) -0.0037(8)
O2 0.0226(11) 0.0163(10) 0.0277(11) 0.0017(8) 0.0072(8) 0.0064(8)
O4 0.0341(12) 0.0168(11) 0.0144(10) -0.0009(7) -0.0063(8) 0.0027(9)
O5 0.0226(11) 0.0252(11) 0.0189(10) 0.0103(8) 0.0070(8) 0.0034(9)
O7 0.0269(12) 0.0239(11) 0.0255(11) -0.0019(8) 0.0055(9) -0.0033(9)
O3 0.0512(15) 0.0146(10) 0.0140(10) -0.0030(8) -0.0012(9) 0.0057(10)
N1 0.0205(13) 0.0282(14) 0.0139(12) 0.0012(9) 0.0008(10) -0.0010(11)
N3 0.0319(15) 0.0201(13) 0.0156(13) 0.0015(9) 0.0083(10) 0.0121(11)
N2 0.0253(13) 0.0158(12) 0.0138(12) 0.0013(9) 0.0023(9) 0.0015(10)
N5 0.0357(16) 0.0193(13) 0.0163(13) -0.0003(9) 0.0003(10) 0.0130(11)
O8 0.117(3) 0.0189(12) 0.0224(13) 0.0002(9) -0.0038(13) 0.0155(13)
C5 0.0106(13) 0.0119(13) 0.0105(13) 0.0016(10) 0.0041(10) 0.0015(10)
N4 0.0384(16) 0.0234(14) 0.0189(13) 0.0029(10) 0.0062(11) 0.0130(12)
C6 0.0088(13) 0.0127(13) 0.0106(13) 0.0012(10) 0.0022(10) 0.0015(10)
C4 0.0125(14) 0.0129(13) 0.0116(13) 0.0032(10) 0.0027(10) 0.0022(10)
C7 0.0160(14) 0.0133(14) 0.0121(13) 0.0049(10) 0.0028(10) 0.0034(11)
C1 0.0099(13) 0.0125(13) 0.0147(13) 0.0017(10) 0.0037(10) 0.0014(10)
C3 0.0135(14) 0.0145(14) 0.0122(13) -0.0020(10) 0.0020(10) 0.0014(11)
C8 0.0166(14) 0.0095(13) 0.0155(14) 0.0029(10) 0.0029(11) 0.0023(11)
C2 0.0134(14) 0.0107(13) 0.0125(13) 0.0000(10) 0.0045(10) 0.0015(10)
C15 0.0199(15) 0.0124(14) 0.0180(15) -0.0009(10) 0.0036(11) -0.0016(11)
C14 0.0203(15) 0.0131(14) 0.0209(15) 0.0017(11) 0.0037(12) 0.0067(12)
C12 0.0217(16) 0.0153(14) 0.0177(15) 0.0019(10) 0.0051(11) 0.0002(12)
C11 0.0205(15) 0.0187(15) 0.0176(15) 0.0006(11) 0.0056(11) 0.0007(12)
C13 0.0281(17) 0.0173(15) 0.0187(15) 0.0011(11) 0.0056(12) 0.0026(12)
C9 0.0224(16) 0.0232(16) 0.0174(15) 0.0032(11) 0.0056(12) 0.0015(12)
C10 0.0214(15) 0.0195(15) 0.0159(15) 0.0007(11) 0.0041(11) -0.0003(12)

loop_
_atom_type_symbol
_atom_type_description
_atom_type_scat_dispersion_real
_atom_type_scat_dispersion_imag
_atom_type_scat_source
C C 0.0033 0.0016 'International Tables Vol C Tables 4.2.6.8 and 6.1.1.4'
H H 0.0000 0.0000 'International Tables Vol C Tables 4.2.6.8 and 6.1.1.4'
N N 0.0061 0.0033 'International Tables Vol C Tables 4.2.6.8 and 6.1.1.4'
O O 0.0106 0.0060 'International Tables Vol C Tables 4.2.6.8 and 6.1.1.4'
S S 0.1246 0.1234 'International Tables Vol C Tables 4.2.6.8 and 6.1.1.4'

loop_
_geom_angle_atom_site_label_1
_geom_angle_atom_site_label_2
_geom_angle_atom_site_label_3
_geom_angle
_geom_angle_site_symmetry_1
_geom_angle_site_symmetry_3
O4 S001 O6 112.09(12) . .
O4 S001 O5 112.27(12) . .
O6 S001 O5 112.51(11) . .
O4 S001 C4 105.87(11) . .
O6 S001 C4 106.00(11) . .
O5 S001 C4 107.57(11) . .
O2 S002 O1 113.67(12) . .
O2 S002 O3 112.45(12) . .
O1 S002 O3 112.66(12) . .
O2 S002 C2 106.63(12) . .
O1 S002 C2 106.05(11) . .
O3 S002 C2 104.53(11) . .
C9 N1 H1A 109.5 . .
C9 N1 H1B 109.5 . .
H1A N1 H1B 109.5 . .
C9 N1 H1C 109.5 . .
H1A N1 H1C 109.5 . .
H1B N1 H1C 109.5 . .
C15 N3 N2 122.0(2) . .
C15 N3 H3B 119.0 . .
N2 N3 H3B 119.0 . .
C14 N2 N3 118.5(2) . .
C14 N2 H2B 120.8 . .
N3 N2 H2B 120.8 . .
C15 N5 H5B 120.0 . .
C15 N5 H5C 120.0 . .
H5B N5 H5C 120.0 . .
H8D O8 H8C 112.1 . .
C4 C5 C7 124.0(2) . .
C4 C5 C6 117.4(2) . .
C7 C5 C6 118.6(2) . .
C15 N4 H4B 120.0 . .
C15 N4 H4C 120.0 . .
H4B N4 H4C 120.0 . .
C1 C6 C5 121.0(2) . .
C1 C6 C6 119.8(3) . 2_766
C5 C6 C6 119.2(3) . 2_766
C3 C4 C5 121.2(2) . .
C3 C4 S001 115.43(18) . .
C5 C4 S001 123.27(19) . .
C8 C7 C5 122.3(2) . .
C8 C7 H7A 118.8 . .
C5 C7 H7A 118.8 . .
C2 C1 C6 118.7(2) . .
C2 C1 C8 122.2(2) . 2_766
C6 C1 C8 119.1(2) . 2_766
C2 C3 C4 121.4(2) . .
C2 C3 H3C 119.3 . .
C4 C3 H3C 119.3 . .
C7 C8 C1 120.9(2) . 2_766
C7 C8 H8A 119.5 . .
C1 C8 H8A 119.5 2_766 .
C3 C2 C1 120.2(2) . .
C3 C2 S002 116.57(18) . .
C1 C2 S002 123.23(19) . .
N5 C15 N4 122.2(2) . .
N5 C15 N3 120.8(2) . .
N4 C15 N3 117.0(2) . .
O7 C14 N2 122.0(2) . .
O7 C14 C13 123.1(3) . .
N2 C14 C13 115.0(2) . .
C11 C12 C13 112.2(2) . .
C11 C12 H12A 109.2 . .
C13 C12 H12A 109.2 . .
C11 C12 H12B 109.2 . .
C13 C12 H12B 109.2 . .
H12A C12 H12B 107.9 . .
C10 C11 C12 112.9(2) . .
C10 C11 H11A 109.0 . .
C12 C11 H11A 109.0 . .
C10 C11 H11B 109.0 . .
C12 C11 H11B 109.0 . .
H11A C11 H11B 107.8 . .
C14 C13 C12 112.2(2) . .
C14 C13 H13A 109.2 . .
C12 C13 H13A 109.2 . .
C14 C13 H13B 109.2 . .
C12 C13 H13B 109.2 . .
H13A C13 H13B 107.9 . .
N1 C9 C10 111.2(2) . .
N1 C9 H9A 109.4 . .
C10 C9 H9A 109.4 . .
N1 C9 H9B 109.4 . .
C10 C9 H9B 109.4 . .
H9A C9 H9B 108.0 . .
C9 C10 C11 112.6(2) . .
C9 C10 H10A 109.1 . .
C11 C10 H10A 109.1 . .
C9 C10 H10B 109.1 . .
C11 C10 H10B 109.1 . .
H10A C10 H10B 107.8 . .

loop_
_geom_bond_atom_site_label_1
_geom_bond_atom_site_label_2
_geom_bond_distance
_geom_bond_site_symmetry_2
S001 O4 1.4496(19) .
S001 O6 1.4539(19) .
S001 O5 1.456(2) .
S001 C4 1.781(2) .
S002 O2 1.446(2) .
S002 O1 1.4524(19) .
S002 O3 1.4559(19) .
S002 C2 1.797(3) .
O7 C14 1.220(3) .
N1 C9 1.491(3) .
N1 H1A 0.8900 .
N1 H1B 0.8900 .
N1 H1C 0.8900 .
N3 C15 1.333(3) .
N3 N2 1.387(3) .
N3 H3B 0.8600 .
N2 C14 1.368(3) .
N2 H2B 0.8600 .
N5 C15 1.309(3) .
N5 H5B 0.8600 .
N5 H5C 0.8600 .
O8 H8D 0.8500 .
O8 H8C 0.8500 .
C5 C4 1.408(3) .
C5 C7 1.430(3) .
C5 C6 1.435(3) .
N4 C15 1.324(3) .
N4 H4B 0.8600 .
N4 H4C 0.8600 .
C6 C1 1.426(3) .
C6 C6 1.443(5) 2_766
C4 C3 1.388(4) .
C7 C8 1.349(3) .
C7 H7A 0.9300 .
C1 C2 1.408(3) .
C1 C8 1.435(3) 2_766
C3 C2 1.386(4) .
C3 H3C 0.9300 .
C8 C1 1.435(3) 2_766
C8 H8A 0.9300 .
C14 C13 1.496(4) .
C12 C11 1.521(4) .
C12 C13 1.527(4) .
C12 H12A 0.9700 .
C12 H12B 0.9700 .
C11 C10 1.520(4) .
C11 H11A 0.9700 .
C11 H11B 0.9700 .
C13 H13A 0.9700 .
C13 H13B 0.9700 .
C9 C10 1.512(4) .
C9 H9A 0.9700 .
C9 H9B 0.9700 .
C10 H10A 0.9700 .
C10 H10B 0.9700 .
